data_1562466
loop_
_publ_author_name
'Davern, Carolynn M.'
'Lowe, Brandon D.'
'Rosfi, Adam'
'Ison, Elon A.'
'Proulx, Caroline'

_publ_section_title
;
 Submonomer Synthesis of Peptoids Containing trans-inducing N-imino- and
 N-alkylamino-glycines
;
_journal_name_full 'Chemical Science'
_journal_paper_doi 10.1039/D1SC00717C
_journal_year 2021
_chemical_formula_moiety 'C17 H23 N3 O3'
_chemical_formula_sum 'C17 H23 N3 O3'
_chemical_formula_weight 317.38
_space_group_crystal_system triclinic
_space_group_IT_number 2
_space_group_name_Hall '-P 1'
_space_group_name_H-M_alt 'P -1'
_atom_sites_solution_hydrogens geom
_audit_update_record
;
2021-02-04 deposited with the CCDC.	2021-05-10 downloaded from the CCDC.
;
_cell_angle_alpha 101.7036(13)
_cell_angle_beta 95.1179(12)
_cell_angle_gamma 98.2498(11)
_cell_formula_units_Z 2
_cell_length_a 5.0802(2)
_cell_length_b 11.6666(5)
_cell_length_c 14.3550(6)
_cell_measurement_reflns_used 252
_cell_measurement_temperature 120.(2)
_cell_measurement_theta_max 68.7717
_cell_measurement_theta_min 5.5630
_cell_volume 818.32(6)
_computing_cell_refinement 'APEX3 v2018.7-2 (Bruker AXS)'
_computing_data_collection 'Bruker Instrument Service v2019.1.0.1'
_computing_data_reduction 'SAINT V8.38A (Bruker AXS Inc., 2017)'
_computing_molecular_graphics 'shelXle (C.B. Huebschle, rev 924)'
_computing_structure_refinement 'SHELXL-2018/3 (Sheldrick, 2018)'
_diffrn_ambient_temperature 120.(2)
_diffrn_detector_area_resol_mean 7.4074
_diffrn_measured_fraction_theta_full 0.943
_diffrn_measured_fraction_theta_max 0.943
_diffrn_measurement_device_type Bruker
_diffrn_measurement_method 'phi and omega scans'
_diffrn_radiation_type CuK\a
_diffrn_radiation_wavelength 1.54178
_diffrn_reflns_av_R_equivalents 0.0248
_diffrn_reflns_av_unetI/netI 0.0246
_diffrn_reflns_limit_h_max 6
_diffrn_reflns_limit_h_min -6
_diffrn_reflns_limit_k_max 14
_diffrn_reflns_limit_k_min -14
_diffrn_reflns_limit_l_max 16
_diffrn_reflns_limit_l_min -16
_diffrn_reflns_number 12430
_diffrn_reflns_theta_full 70.78
_diffrn_reflns_theta_max 70.78
_diffrn_reflns_theta_min 3.17
_diffrn_source 'fine-focus sealed tube'
_exptl_absorpt_coefficient_mu 0.727
_exptl_absorpt_correction_T_max 0.94
_exptl_absorpt_correction_T_min 0.85
_exptl_absorpt_correction_type multi-scan
_exptl_absorpt_process_details
;
SADABS-2016/2 - Bruker AXS area detector scaling and absorption correction
;
_exptl_crystal_colour colourless
_exptl_crystal_density_diffrn 1.288
_exptl_crystal_density_method 'not measured'
_exptl_crystal_description needle
_exptl_crystal_F_000 340
_exptl_crystal_size_max 0.337
_exptl_crystal_size_mid 0.119
_exptl_crystal_size_min 0.091
_refine_diff_density_max 0.178
_refine_diff_density_min -0.267
_refine_ls_extinction_method none
_refine_ls_goodness_of_fit_ref 1.046
_refine_ls_hydrogen_treatment constr
_refine_ls_matrix_type full
_refine_ls_number_parameters 210
_refine_ls_number_reflns 2982
_refine_ls_number_restraints 0
_refine_ls_restrained_S_all 1.046
_refine_ls_R_factor_all 0.0447
_refine_ls_R_factor_gt 0.0414
_refine_ls_shift/su_max 0.000
_refine_ls_shift/su_mean 0.000
_refine_ls_structure_factor_coef Fsqd
_refine_ls_weighting_details 'w=1/[\s^2^(Fo^2^)+(0.0519P)^2^+0.3042P] where P=(Fo^2^+2Fc^2^)/3'
_refine_ls_weighting_scheme calc
_refine_ls_wR_factor_gt 0.1061
_refine_ls_wR_factor_ref 0.1091
_reflns_number_gt 2795
_reflns_number_total 2982
_reflns_threshold_expression 'I > 2\s(I)'
_cod_data_source_file d1sc00717c3.cif
_cod_data_source_block 1011
_cod_depositor_comments
;
The following automatic conversions were performed:

data item '_exptl_absorpt_correction_type' value 'Multi-Scan' was
changed to 'multi-scan' in accordance with the
/home/data/users/saulius/crontab/automatic-downloads/rss-feeds/RSC/lib/dictionaries/cif_core.dic
dictionary named 'cif_core.dic' version 2.4.2 last updated on
2011-04-26.

Automatic conversion script
Id: cif_fix_values 7556 2019-12-06 15:28:31Z antanas 
;
_cod_database_code 1562466

loop_
_space_group_symop_operation_xyz
'x, y, z'
'-x, -y, -z'

loop_
_atom_site_type_symbol
_atom_site_label
_atom_site_fract_x
_atom_site_fract_y
_atom_site_fract_z
_atom_site_U_iso_or_equiv
_atom_site_adp_type
_atom_site_calc_flag
_atom_site_refinement_flags_adp
_atom_site_refinement_flags_occupancy
_atom_site_refinement_flags_posn
_atom_site_occupancy
_atom_site_disorder_assembly
_atom_site_disorder_group
O O1 1.13243(18) 0.53466(9) 0.12539(6) 0.0315(2) Uani d . . . 1 . .
O O2 0.0133(2) 0.19638(8) 0.55343(6) 0.0316(2) Uani d . . . 1 . .
N N3 0.7785(2) 0.42900(9) 0.17131(7) 0.0233(2) Uani d . . . 1 . .
N N4 0.6669(2) 0.39847(9) 0.24871(7) 0.0234(2) Uani d . . . 1 . .
C C5 0.4518(2) 0.32241(11) 0.23461(9) 0.0237(3) Uani d . . . 1 . .
H H5 0.369408 0.286816 0.171304 0.028 Uiso calc U . R 1 . .
C C6 0.3335(2) 0.29073(10) 0.31745(8) 0.0227(3) Uani d . . . 1 . .
O O7 0.8483(2) 0.21243(9) 0.07099(7) 0.0409(3) Uani d . . . 1 . .
C C8 0.1018(3) 0.22591(11) 0.47256(9) 0.0241(3) Uani d . . . 1 . .
C C9 0.4511(3) 0.34140(11) 0.41178(9) 0.0264(3) Uani d . . . 1 . .
H H9 0.61138 0.397856 0.423053 0.032 Uiso calc U . R 1 . .
N N10 0.5136(2) 0.20044(9) -0.04690(7) 0.0262(2) Uani d . . . 1 . .
C C11 0.3355(3) 0.30981(11) 0.48818(9) 0.0276(3) Uani d . . . 1 . .
H H11 0.41537 0.345336 0.551798 0.033 Uiso calc U . R 1 . .
C C12 -0.0212(3) 0.17753(11) 0.37997(9) 0.0254(3) Uani d . . . 1 . .
H H12 -0.183408 0.122285 0.369024 0.03 Uiso calc U . R 1 . .
C C13 1.0168(2) 0.50653(11) 0.19063(9) 0.0242(3) Uani d . . . 1 . .
C C14 0.6483(2) 0.38645(11) 0.07370(8) 0.0233(3) Uani d . . . 1 . .
H H14A 0.727651 0.437598 0.032732 0.028 Uiso calc U . R 1 . .
H H14B 0.455604 0.392383 0.072279 0.028 Uiso calc U . R 1 . .
C C15 0.0954(3) 0.21068(11) 0.30309(9) 0.0253(3) Uani d . . . 1 . .
H H15 0.010408 0.17795 0.239669 0.03 Uiso calc U . R 1 . .
C C16 0.5292(3) 0.07861(12) -0.09268(10) 0.0340(3) Uani d . . . 1 . .
H H16A 0.368472 0.025241 -0.083279 0.041 Uiso calc U . R 1 . .
H H16B 0.688791 0.054441 -0.062275 0.041 Uiso calc U . R 1 . .
C C18 0.6776(2) 0.25757(11) 0.03299(8) 0.0230(3) Uani d . . . 1 . .
C C19 1.1231(3) 0.55653(12) 0.29454(9) 0.0286(3) Uani d . . . 1 . .
H H19A 1.302833 0.602506 0.299157 0.043 Uiso calc U . R 1 . .
H H19B 1.131783 0.491384 0.327778 0.043 Uiso calc U . R 1 . .
H H19C 1.003685 0.608234 0.324266 0.043 Uiso calc U . R 1 . .
C C20 0.2913(4) 0.24653(15) -0.09104(12) 0.0499(5) Uani d . . . 1 . .
H H20A 0.298759 0.330911 -0.059624 0.06 Uiso calc U . R 1 . .
H H20B 0.119031 0.201734 -0.081134 0.06 Uiso calc U . R 1 . .
C C21 0.3039(4) 0.23596(14) -0.19676(13) 0.0500(5) Uani d . . . 1 . .
H H21A 0.464632 0.289165 -0.206341 0.06 Uiso calc U . R 1 . .
H H21B 0.144096 0.261821 -0.225391 0.06 Uiso calc U . R 1 . .
C C22 0.3152(3) 0.11057(14) -0.24701(9) 0.0322(3) Uani d . . . 1 . .
H H22A 0.339257 0.107864 -0.315065 0.039 Uiso calc U . R 1 . .
H H22B 0.144714 0.058634 -0.244863 0.039 Uiso calc U . R 1 . .
C C23 0.5468(3) 0.06615(18) -0.19865(11) 0.0495(5) Uani d . . . 1 . .
H H23A 0.544232 -0.018297 -0.228758 0.059 Uiso calc U . R 1 . .
H H23B 0.718372 0.112027 -0.208014 0.059 Uiso calc U . R 1 . .
C C1 -0.2227(3) 0.11033(13) 0.54191(10) 0.0333(3) Uani d . . . 1 . .
H H1A -0.197483 0.036628 0.499423 0.05 Uiso calc U . R 1 . .
H H1B -0.374625 0.140349 0.513824 0.05 Uiso calc U . R 1 . .
H H1C -0.258469 0.094741 0.604536 0.05 Uiso calc U . R 1 . .

loop_
_atom_site_aniso_label
_atom_site_aniso_U_11
_atom_site_aniso_U_22
_atom_site_aniso_U_33
_atom_site_aniso_U_12
_atom_site_aniso_U_13
_atom_site_aniso_U_23
O1 0.0298(5) 0.0395(5) 0.0235(5) 0.0001(4) 0.0060(4) 0.0058(4)
O2 0.0391(5) 0.0335(5) 0.0219(5) 0.0009(4) 0.0075(4) 0.0075(4)
N3 0.0268(5) 0.0263(5) 0.0152(5) 0.0020(4) 0.0029(4) 0.0021(4)
N4 0.0284(5) 0.0254(5) 0.0172(5) 0.0070(4) 0.0047(4) 0.0040(4)
C5 0.0280(6) 0.0241(6) 0.0180(6) 0.0056(5) 0.0014(4) 0.0018(4)
C6 0.0267(6) 0.0215(6) 0.0202(6) 0.0069(5) 0.0026(5) 0.0035(4)
O7 0.0524(6) 0.0386(6) 0.0276(5) 0.0212(5) -0.0139(4) -0.0039(4)
C8 0.0305(6) 0.0240(6) 0.0201(6) 0.0089(5) 0.0054(5) 0.0062(5)
C9 0.0293(6) 0.0249(6) 0.0225(6) 0.0002(5) -0.0001(5) 0.0033(5)
N10 0.0282(5) 0.0249(5) 0.0224(5) 0.0052(4) -0.0017(4) -0.0003(4)
C11 0.0349(7) 0.0278(6) 0.0176(6) 0.0024(5) -0.0004(5) 0.0025(5)
C12 0.0252(6) 0.0250(6) 0.0246(6) 0.0028(5) 0.0025(5) 0.0034(5)
C13 0.0254(6) 0.0249(6) 0.0217(6) 0.0060(5) 0.0033(5) 0.0022(5)
C14 0.0269(6) 0.0262(6) 0.0156(6) 0.0037(5) 0.0016(4) 0.0028(5)
C15 0.0280(6) 0.0265(6) 0.0194(6) 0.0048(5) -0.0003(5) 0.0018(5)
C16 0.0454(8) 0.0245(6) 0.0285(7) 0.0096(6) -0.0079(6) 0.0003(5)
C18 0.0256(6) 0.0274(6) 0.0162(6) 0.0043(5) 0.0045(4) 0.0044(5)
C19 0.0305(7) 0.0308(6) 0.0212(6) 0.0016(5) -0.0002(5) 0.0020(5)
C20 0.0521(9) 0.0431(9) 0.0425(9) 0.0262(7) -0.0234(7) -0.0190(7)
C21 0.0598(10) 0.0312(8) 0.0503(10) -0.0088(7) -0.0310(8) 0.0168(7)
C22 0.0245(6) 0.0506(8) 0.0193(6) 0.0032(6) 0.0016(5) 0.0053(6)
C23 0.0380(8) 0.0781(12) 0.0261(7) 0.0296(8) -0.0049(6) -0.0134(7)
C1 0.0315(7) 0.0384(7) 0.0342(7) 0.0068(6) 0.0110(5) 0.0136(6)

loop_
_atom_type_symbol
_atom_type_description
_atom_type_scat_dispersion_real
_atom_type_scat_dispersion_imag
_atom_type_scat_source
C C 0.0181 0.0091 'International Tables Vol C Tables 4.2.6.8 and 6.1.1.4'
H H 0.0000 0.0000 'International Tables Vol C Tables 4.2.6.8 and 6.1.1.4'
N N 0.0311 0.0180 'International Tables Vol C Tables 4.2.6.8 and 6.1.1.4'
O O 0.0492 0.0322 'International Tables Vol C Tables 4.2.6.8 and 6.1.1.4'

loop_
_geom_angle_atom_site_label_1
_geom_angle_atom_site_label_2
_geom_angle_atom_site_label_3
_geom_angle_site_symmetry_1
_geom_angle_site_symmetry_3
_geom_angle
_geom_angle_publ_flag
C8 O2 C1 . . 117.84(10) ?
C13 N3 N4 . . 116.87(10) ?
C13 N3 C14 . . 120.58(10) ?
N4 N3 C14 . . 122.49(10) ?
C5 N4 N3 . . 119.48(10) ?
N4 C5 C6 . . 119.15(11) ?
N4 C5 H5 . . 120.4 ?
C6 C5 H5 . . 120.4 ?
C15 C6 C9 . . 118.57(11) ?
C15 C6 C5 . . 119.66(11) ?
C9 C6 C5 . . 121.74(11) ?
O2 C8 C12 . . 124.77(11) ?
O2 C8 C11 . . 115.29(11) ?
C12 C8 C11 . . 119.93(11) ?
C11 C9 C6 . . 120.44(12) ?
C11 C9 H9 . . 119.8 ?
C6 C9 H9 . . 119.8 ?
C18 N10 C16 . . 121.08(11) ?
C18 N10 C20 . . 125.34(11) ?
C16 N10 C20 . . 113.34(10) ?
C9 C11 C8 . . 120.35(11) ?
C9 C11 H11 . . 119.8 ?
C8 C11 H11 . . 119.8 ?
C8 C12 C15 . . 119.38(12) ?
C8 C12 H12 . . 120.3 ?
C15 C12 H12 . . 120.3 ?
O1 C13 N3 . . 120.59(11) ?
O1 C13 C19 . . 122.27(11) ?
N3 C13 C19 . . 117.12(11) ?
N3 C14 C18 . . 111.99(10) ?
N3 C14 H14A . . 109.2 ?
C18 C14 H14A . . 109.2 ?
N3 C14 H14B . . 109.2 ?
C18 C14 H14B . . 109.2 ?
H14A C14 H14B . . 107.9 ?
C6 C15 C12 . . 121.25(11) ?
C6 C15 H15 . . 119.4 ?
C12 C15 H15 . . 119.4 ?
N10 C16 C23 . . 111.09(12) ?
N10 C16 H16A . . 109.4 ?
C23 C16 H16A . . 109.4 ?
N10 C16 H16B . . 109.4 ?
C23 C16 H16B . . 109.4 ?
H16A C16 H16B . . 108.0 ?
O7 C18 N10 . . 123.06(11) ?
O7 C18 C14 . . 120.25(11) ?
N10 C18 C14 . . 116.66(10) ?
C13 C19 H19A . . 109.5 ?
C13 C19 H19B . . 109.5 ?
H19A C19 H19B . . 109.5 ?
C13 C19 H19C . . 109.5 ?
H19A C19 H19C . . 109.5 ?
H19B C19 H19C . . 109.5 ?
N10 C20 C21 . . 111.20(14) ?
N10 C20 H20A . . 109.4 ?
C21 C20 H20A . . 109.4 ?
N10 C20 H20B . . 109.4 ?
C21 C20 H20B . . 109.4 ?
H20A C20 H20B . . 108.0 ?
C20 C21 C22 . . 111.66(12) ?
C20 C21 H21A . . 109.3 ?
C22 C21 H21A . . 109.3 ?
C20 C21 H21B . . 109.3 ?
C22 C21 H21B . . 109.3 ?
H21A C21 H21B . . 107.9 ?
C21 C22 C23 . . 109.89(12) ?
C21 C22 H22A . . 109.7 ?
C23 C22 H22A . . 109.7 ?
C21 C22 H22B . . 109.7 ?
C23 C22 H22B . . 109.7 ?
H22A C22 H22B . . 108.2 ?
C16 C23 C22 . . 111.17(12) ?
C16 C23 H23A . . 109.4 ?
C22 C23 H23A . . 109.4 ?
C16 C23 H23B . . 109.4 ?
C22 C23 H23B . . 109.4 ?
H23A C23 H23B . . 108.0 ?
O2 C1 H1A . . 109.5 ?
O2 C1 H1B . . 109.5 ?
H1A C1 H1B . . 109.5 ?
O2 C1 H1C . . 109.5 ?
H1A C1 H1C . . 109.5 ?
H1B C1 H1C . . 109.5 ?

loop_
_geom_bond_atom_site_label_1
_geom_bond_atom_site_label_2
_geom_bond_site_symmetry_2
_geom_bond_distance
_geom_bond_publ_flag
O1 C13 . 1.2238(16) ?
O2 C8 . 1.3708(15) ?
O2 C1 . 1.4228(17) ?
N3 C13 . 1.3727(16) ?
N3 N4 . 1.3777(14) ?
N3 C14 . 1.4510(15) ?
N4 C5 . 1.2775(17) ?
C5 C6 . 1.4676(17) ?
C5 H5 . 0.95 ?
C6 C15 . 1.3897(18) ?
C6 C9 . 1.4034(17) ?
O7 C18 . 1.2208(16) ?
C8 C12 . 1.3863(17) ?
C8 C11 . 1.3959(18) ?
C9 C11 . 1.3784(18) ?
C9 H9 . 0.95 ?
N10 C18 . 1.3467(16) ?
N10 C16 . 1.4564(17) ?
N10 C20 . 1.4666(18) ?
C11 H11 . 0.95 ?
C12 C15 . 1.3936(18) ?
C12 H12 . 0.95 ?
C13 C19 . 1.5065(17) ?
C14 C18 . 1.5322(17) ?
C14 H14A . 0.99 ?
C14 H14B . 0.99 ?
C15 H15 . 0.95 ?
C16 C23 . 1.511(2) ?
C16 H16A . 0.99 ?
C16 H16B . 0.99 ?
C19 H19A . 0.98 ?
C19 H19B . 0.98 ?
C19 H19C . 0.98 ?
C20 C21 . 1.505(3) ?
C20 H20A . 0.99 ?
C20 H20B . 0.99 ?
C21 C22 . 1.506(2) ?
C21 H21A . 0.99 ?
C21 H21B . 0.99 ?
C22 C23 . 1.520(2) ?
C22 H22A . 0.99 ?
C22 H22B . 0.99 ?
C23 H23A . 0.99 ?
C23 H23B . 0.99 ?
C1 H1A . 0.98 ?
C1 H1B . 0.98 ?
C1 H1C . 0.98 ?

loop_
_geom_torsion_atom_site_label_1
_geom_torsion_atom_site_label_2
_geom_torsion_atom_site_label_3
_geom_torsion_atom_site_label_4
_geom_torsion_site_symmetry_1
_geom_torsion_site_symmetry_2
_geom_torsion_site_symmetry_3
_geom_torsion_site_symmetry_4
_geom_torsion
_geom_torsion_publ_flag
C13 N3 N4 C5 . . . . -176.77(11) ?
C14 N3 N4 C5 . . . . 5.88(17) ?
N3 N4 C5 C6 . . . . -179.75(10) ?
N4 C5 C6 C15 . . . . 178.15(11) ?
N4 C5 C6 C9 . . . . -0.27(18) ?
C1 O2 C8 C12 . . . . -0.38(18) ?
C1 O2 C8 C11 . . . . -179.37(11) ?
C15 C6 C9 C11 . . . . 1.63(19) ?
C5 C6 C9 C11 . . . . -179.93(12) ?
C6 C9 C11 C8 . . . . 0.8(2) ?
O2 C8 C11 C9 . . . . 176.42(11) ?
C12 C8 C11 C9 . . . . -2.63(19) ?
O2 C8 C12 C15 . . . . -176.94(11) ?
C11 C8 C12 C15 . . . . 2.01(18) ?
N4 N3 C13 O1 . . . . 177.55(11) ?
C14 N3 C13 O1 . . . . -5.05(18) ?
N4 N3 C13 C19 . . . . -3.85(16) ?
C14 N3 C13 C19 . . . . 173.55(11) ?
C13 N3 C14 C18 . . . . 105.49(12) ?
N4 N3 C14 C18 . . . . -77.26(13) ?
C9 C6 C15 C12 . . . . -2.25(18) ?
C5 C6 C15 C12 . . . . 179.28(11) ?
C8 C12 C15 C6 . . . . 0.44(19) ?
C18 N10 C16 C23 . . . . -129.62(13) ?
C20 N10 C16 C23 . . . . 55.73(18) ?
C16 N10 C18 O7 . . . . 0.74(19) ?
C20 N10 C18 O7 . . . . 174.72(15) ?
C16 N10 C18 C14 . . . . 178.57(11) ?
C20 N10 C18 C14 . . . . -7.5(2) ?
N3 C14 C18 O7 . . . . -17.50(16) ?
N3 C14 C18 N10 . . . . 164.60(10) ?
C18 N10 C20 C21 . . . . 130.26(13) ?
C16 N10 C20 C21 . . . . -55.36(18) ?
N10 C20 C21 C22 . . . . 54.56(19) ?
C20 C21 C22 C23 . . . . -54.45(19) ?
N10 C16 C23 C22 . . . . -55.10(18) ?
C21 C22 C23 C16 . . . . 54.60(19) ?
